data_9012211
loop_
_publ_author_name
'Bezou, C.'
'Nonat, A.'
'Mutin, J. C.'
'Christensen, A. N.'
'Lehmann, M. S.'

_publ_section_title
;
 Of the crystal structure of gamma-CaSO4, CaSO4*0.5(H2O), and CaSO4*0.6(H2O)
 by powder diffraction methods
 Locality: Maurienne, France
 Sample: SH2, neutron Diffraction
;
_journal_name_full 'Journal of Solid State Chemistry'
_journal_page_first 165
_journal_page_last 176
_journal_paper_doi 10.1006/jssc.1995.1260
_journal_volume 117
_journal_year 1995
_chemical_formula_sum 'Ca H1.2 O4.6 S'
_chemical_name_mineral Bassanite
_space_group_IT_number 5
_symmetry_space_group_name_Hall 'I 2y'
_symmetry_space_group_name_H-M 'I 1 2 1'
_cell_angle_alpha 90
_cell_angle_beta 90
_cell_angle_gamma 90
_cell_length_a 11.9845
_cell_length_b 6.9292
_cell_length_c 12.7505
_cell_volume 1058.840
_exptl_crystal_density_diffrn 2.765
_cell_formula_units_Z 12
_cod_depositor_comments
;
    Z inserted and formula changed to fit usual chemical conventions
    Oxygen water renamed so that they are recognized as oxygens
                             miguel
;
_cod_original_sg_symbol_H-M 'I 2'
_cod_original_formula_sum 'Ca3 S3 O13.8 H3.6'
_cod_database_code 9012211

loop_
_symmetry_equiv_pos_as_xyz
x,y,z
1/2+x,1/2+y,1/2+z
-x,y,-z
1/2-x,1/2+y,1/2-z

loop_
_atom_site_label
_atom_site_fract_x
_atom_site_fract_y
_atom_site_fract_z
_atom_site_occupancy
_atom_site_U_iso_or_equiv
Ca1 0.00000 0.00000 0.50000 1.00000 0.00760
Ca2 0.72300 0.13900 0.14100 1.00000 0.00887
Ca3 0.25900 0.18900 0.34100 1.00000 0.00887
Ca4 0.00000 0.00000 0.00000 1.00000 0.00380
S2 -0.00100 0.00700 0.24400 1.00000 0.00887
S3 0.71800 0.16300 0.40500 1.00000 0.00887
S4 0.27600 0.16200 0.09100 1.00000 0.00887
O11 0.08700 0.10900 0.30100 1.00000 0.02026
O12 0.08900 -0.08800 0.17700 1.00000 0.02153
O21 -0.04900 0.11000 0.15600 1.00000 0.02153
O22 -0.06600 0.86100 0.31400 1.00000 0.02153
O31 0.73200 0.30800 0.31900 1.00000 0.02153
O32 0.62100 0.21400 0.47400 1.00000 0.02026
O33 0.80400 0.14700 0.49000 1.00000 0.02026
O34 0.69700 -0.03500 0.36000 1.00000 0.02153
O41 0.23200 0.32000 0.16100 1.00000 0.02026
O42 0.37600 0.19900 0.02500 1.00000 0.02026
O43 0.18600 0.12000 0.01200 1.00000 0.02026
O44 0.29500 -0.00800 0.16300 1.00000 0.02153
O52 0.45500 0.02400 0.32900 0.90000 0.02406
O51 0.55600 -0.00400 0.16700 0.90000 0.02913
H1 0.51500 0.03100 0.38200 0.90000 0.04559
H2 0.46900 -0.09500 0.28800 0.90000 0.05573
H3 0.50000 0.08700 0.19100 0.90000 0.01773
H4 0.54800 0.88400 0.21200 0.90000 0.08486
